data_7203710
loop_
_publ_author_name
'Tynan, Eithne'
'Jensen, Paul'
'Lees, Anthea C.'
'Moubaraki, Boujemaa'
'Murray, Keith S.'
'Kruger, Paul E.'

_publ_section_title
;
 The role of acid in the formation of hydrogen-bonded networks
 featuring 4,4?-dicarboxy-2,2?-bipyridine (H2dcbp): Synthesis,
 structural and magnetic characterisation of
 {[Cu(H2dcbp)Cl2]&#xFFFD;H2O}2 and [Cu(H2dcbp)(NO3)2(H2O)]
;
_journal_issue 13
_journal_name_full CrystEngComm
_journal_page_first 90
_journal_paper_doi 10.1039/b417520d
_journal_volume 7
_journal_year 2005
_chemical_formula_moiety Cu(H2dcbp)(NO3)2(H2O)
_chemical_formula_sum 'C12 H10 Cu N4 O11'
_chemical_formula_weight 449.78
_chemical_name_systematic
;
?
;
_space_group_IT_number 2
_symmetry_cell_setting triclinic
_symmetry_space_group_name_Hall '-P 1'
_symmetry_space_group_name_H-M 'P -1'
_atom_sites_solution_hydrogens geom
_atom_sites_solution_primary direct
_atom_sites_solution_secondary difmap
_audit_creation_method SHELXL-97
_cell_angle_alpha 76.3390(10)
_cell_angle_beta 84.2050(10)
_cell_angle_gamma 78.8940(10)
_cell_formula_units_Z 2
_cell_length_a 6.4404(4)
_cell_length_b 9.7045(6)
_cell_length_c 13.6309(8)
_cell_measurement_temperature 153(2)
_cell_volume 810.96(9)
_computing_cell_refinement 'Bruker SMART'
_computing_data_collection 'Bruker SMART'
_computing_data_reduction 'Bruker SAINT'
_computing_molecular_graphics 'Bruker SHELxTL'
_computing_publication_material 'Bruker SHELXTL'
_computing_structure_refinement 'SHELXL-97 (Sheldrick, 1997)'
_computing_structure_solution 'SHELXS-97 (Sheldrick, 1990)'
_diffrn_ambient_temperature 153(2)
_diffrn_measured_fraction_theta_full 0.946
_diffrn_measured_fraction_theta_max 0.946
_diffrn_measurement_device_type 'Bruker SMART APEX CCD'
_diffrn_measurement_method 'Omega scans'
_diffrn_radiation_monochromator graphite
_diffrn_radiation_source 'fine-focus sealed tube'
_diffrn_radiation_type MoK\a
_diffrn_radiation_wavelength 0.71073
_diffrn_reflns_av_R_equivalents 0.0324
_diffrn_reflns_av_sigmaI/netI 0.0430
_diffrn_reflns_limit_h_max 8
_diffrn_reflns_limit_h_min -9
_diffrn_reflns_limit_k_max 13
_diffrn_reflns_limit_k_min -13
_diffrn_reflns_limit_l_max 18
_diffrn_reflns_limit_l_min -18
_diffrn_reflns_number 8948
_diffrn_reflns_theta_full 29.98
_diffrn_reflns_theta_max 29.98
_diffrn_reflns_theta_min 1.54
_exptl_absorpt_coefficient_mu 1.421
_exptl_absorpt_correction_T_max 1.000
_exptl_absorpt_correction_T_min 0.770
_exptl_absorpt_correction_type empirical
_exptl_absorpt_process_details SADABS
_exptl_crystal_colour blue
_exptl_crystal_density_diffrn 1.842
_exptl_crystal_density_method 'not measured'
_exptl_crystal_description needle
_exptl_crystal_F_000 454
_exptl_crystal_size_max 0.48
_exptl_crystal_size_mid 0.08
_exptl_crystal_size_min 0.07
_refine_diff_density_max 3.024
_refine_diff_density_min -0.405
_refine_diff_density_rms 0.109
_refine_ls_extinction_method none
_refine_ls_goodness_of_fit_ref 1.060
_refine_ls_hydrogen_treatment mixed
_refine_ls_matrix_type full
_refine_ls_number_parameters 261
_refine_ls_number_reflns 4456
_refine_ls_number_restraints 2
_refine_ls_restrained_S_all 1.059
_refine_ls_R_factor_all 0.0547
_refine_ls_R_factor_gt 0.0478
_refine_ls_shift/su_max 0.001
_refine_ls_shift/su_mean 0.000
_refine_ls_structure_factor_coef Fsqd
_refine_ls_weighting_details 'calc w=1/[\s^2^(Fo^2^)+(0.0617P)^2^+1.0008P] where P=(Fo^2^+2Fc^2^)/3'
_refine_ls_weighting_scheme calc
_refine_ls_wR_factor_gt 0.1221
_refine_ls_wR_factor_ref 0.1255
_reflns_number_gt 3899
_reflns_number_total 4456
_reflns_threshold_expression >2sigma(I)
_cod_data_source_file b417520d.txt
_cod_data_source_block 2
_cod_depositor_comments
;
The following automatic conversions were performed:
'_symmetry_cell_setting' value 'Triclinic' changed to 'triclinic'
according to '/home/saulius/struct/CIF-dictionaries/cif_core.dic'
dictionary named 'cif_core.dic' version 2.4.1 from
2010-06-29.

'_exptl_absorpt_correction_type' value 'Empirical' changed to
'empirical' according to
'/home/saulius/struct/CIF-dictionaries/cif_core.dic' dictionary named
'cif_core.dic' version 2.4.1 from 2010-06-29.

Automatic conversion script
Id: cif_fix_enum 1527 2010-12-29 10:47:43Z saulius 
;
_cod_original_sg_symbol_H-M P-1
_cod_database_code 7203710

loop_
_symmetry_equiv_pos_as_xyz
'x, y, z'
'-x, -y, -z'

loop_
_atom_site_label
_atom_site_type_symbol
_atom_site_fract_x
_atom_site_fract_y
_atom_site_fract_z
_atom_site_U_iso_or_equiv
_atom_site_adp_type
_atom_site_occupancy
_atom_site_symmetry_multiplicity
_atom_site_calc_flag
_atom_site_refinement_flags
_atom_site_disorder_assembly
_atom_site_disorder_group
Cu1 Cu 0.19905(5) 0.87689(3) 0.28824(2) 0.01801(11) Uani 1 1 d . . .
O10 O 0.0800(3) 1.0835(2) 0.23884(16) 0.0253(4) Uani 1 1 d . . .
O11 O 0.4112(3) 0.9300(2) 0.36183(16) 0.0249(4) Uani 1 1 d D . .
O2 O -0.5295(3) 0.6666(2) 0.03834(16) 0.0279(5) Uani 1 1 d . . .
H2A H -0.5898 0.6175 0.0107 0.042 Uiso 1 1 calc R . .
N1 N 0.0178(4) 0.8026(2) 0.21049(17) 0.0195(4) Uani 1 1 d . . .
N2 N 0.3493(4) 0.6741(2) 0.31125(17) 0.0180(4) Uani 1 1 d . . .
O9 O 0.1597(4) 1.2646(2) 0.12312(17) 0.0300(5) Uani 1 1 d . . .
O3 O 0.5814(3) 0.1658(2) 0.27802(16) 0.0247(4) Uani 1 1 d . . .
O4 O 0.7627(3) 0.1810(2) 0.40681(16) 0.0271(4) Uani 1 1 d . . .
H4A H 0.8113 0.0939 0.4077 0.041 Uiso 1 1 calc R . .
O7 O -0.0448(3) 0.9157(2) 0.41169(15) 0.0236(4) Uani 1 1 d . . .
N3 N -0.1291(4) 0.8147(3) 0.47150(18) 0.0223(5) Uani 1 1 d . . .
O1 O -0.2660(4) 0.4747(2) 0.04901(18) 0.0296(5) Uani 1 1 d . . .
O8 O 0.3381(4) 1.0483(2) 0.12779(18) 0.0350(5) Uani 1 1 d . . .
N4 N 0.1956(4) 1.1345(3) 0.16048(18) 0.0229(5) Uani 1 1 d . . .
O6 O -0.2675(4) 0.8481(3) 0.53546(18) 0.0337(5) Uani 1 1 d . . .
C12 C 0.6296(4) 0.2325(3) 0.3346(2) 0.0203(5) Uani 1 1 d . . .
C11 C -0.3440(4) 0.5975(3) 0.0620(2) 0.0208(5) Uani 1 1 d . . .
C8 C 0.5352(4) 0.3883(3) 0.3278(2) 0.0185(5) Uani 1 1 d . . .
C6 C 0.2670(4) 0.5886(3) 0.26615(19) 0.0175(5) Uani 1 1 d . . .
C1 C -0.1553(5) 0.8784(3) 0.1631(2) 0.0233(6) Uani 1 1 d . . .
H1 H -0.1959 0.9775 0.1641 0.028 Uiso 1 1 calc R . .
C4 C -0.0372(4) 0.5923(3) 0.1611(2) 0.0197(5) Uani 1 1 d . . .
H4 H 0.0063 0.4930 0.1611 0.024 Uiso 1 1 calc R . .
C5 C 0.0760(4) 0.6616(3) 0.20984(19) 0.0177(5) Uani 1 1 d . . .
O5 O -0.0670(4) 0.6893(2) 0.4635(2) 0.0381(6) Uani 1 1 d . . .
C10 C 0.5207(5) 0.6181(3) 0.3650(2) 0.0221(5) Uani 1 1 d . . .
H10 H 0.5767 0.6783 0.3975 0.027 Uiso 1 1 calc R . .
C7 C 0.3556(4) 0.4458(3) 0.2727(2) 0.0188(5) Uani 1 1 d . . .
H7 H 0.2954 0.3877 0.2402 0.023 Uiso 1 1 calc R . .
C9 C 0.6200(4) 0.4753(3) 0.3750(2) 0.0216(5) Uani 1 1 d . . .
H9 H 0.7422 0.4383 0.4130 0.026 Uiso 1 1 calc R . .
C3 C -0.2164(4) 0.6719(3) 0.1122(2) 0.0191(5) Uani 1 1 d . . .
C2 C -0.2757(5) 0.8170(3) 0.1133(2) 0.0230(6) Uani 1 1 d . . .
H2 H -0.3974 0.8728 0.0803 0.028 Uiso 1 1 calc R . .
H11B H 0.353(5) 0.961(4) 0.4123(18) 0.031(10) Uiso 1 1 d D . .
H11A H 0.479(6) 0.993(3) 0.328(3) 0.041(11) Uiso 1 1 d D . .

loop_
_atom_site_aniso_label
_atom_site_aniso_U_11
_atom_site_aniso_U_22
_atom_site_aniso_U_33
_atom_site_aniso_U_23
_atom_site_aniso_U_13
_atom_site_aniso_U_12
Cu1 0.02138(18) 0.01185(16) 0.02123(18) -0.00501(12) -0.00299(12) -0.00139(12)
O10 0.0288(11) 0.0180(9) 0.0266(10) -0.0041(8) 0.0041(8) -0.0018(8)
O11 0.0284(11) 0.0200(10) 0.0290(11) -0.0077(8) -0.0023(9) -0.0074(8)
O2 0.0197(10) 0.0342(12) 0.0327(11) -0.0140(9) -0.0052(8) -0.0017(9)
N1 0.0207(11) 0.0158(10) 0.0212(11) -0.0054(8) -0.0037(8) 0.0012(8)
N2 0.0203(11) 0.0145(10) 0.0194(10) -0.0044(8) -0.0026(8) -0.0021(8)
O9 0.0414(13) 0.0147(9) 0.0299(11) -0.0004(8) -0.0024(9) -0.0005(9)
O3 0.0253(10) 0.0185(9) 0.0320(11) -0.0088(8) -0.0052(8) -0.0020(8)
O4 0.0297(11) 0.0199(10) 0.0302(11) -0.0068(8) -0.0108(9) 0.0058(8)
O7 0.0263(10) 0.0162(9) 0.0256(10) -0.0027(8) 0.0014(8) -0.0007(8)
N3 0.0224(11) 0.0216(11) 0.0244(11) -0.0069(9) -0.0012(9) -0.0054(9)
O1 0.0303(11) 0.0224(10) 0.0388(12) -0.0113(9) -0.0107(9) -0.0008(9)
O8 0.0420(13) 0.0246(11) 0.0325(12) -0.0077(9) 0.0081(10) 0.0047(10)
N4 0.0282(12) 0.0174(11) 0.0227(11) -0.0049(9) -0.0046(9) -0.0008(9)
O6 0.0333(12) 0.0315(12) 0.0374(12) -0.0130(10) 0.0137(10) -0.0094(10)
C12 0.0194(12) 0.0162(12) 0.0243(13) -0.0034(10) 0.0011(10) -0.0030(10)
C11 0.0192(12) 0.0219(13) 0.0213(12) -0.0049(10) -0.0028(10) -0.0030(10)
C8 0.0177(12) 0.0159(12) 0.0211(12) -0.0034(9) -0.0006(9) -0.0020(9)
C6 0.0194(12) 0.0153(11) 0.0174(11) -0.0029(9) -0.0016(9) -0.0031(9)
C1 0.0276(14) 0.0153(12) 0.0262(13) -0.0067(10) -0.0058(11) 0.0032(10)
C4 0.0213(13) 0.0158(11) 0.0214(12) -0.0047(10) -0.0017(10) -0.0006(10)
C5 0.0186(12) 0.0151(11) 0.0177(11) -0.0033(9) -0.0015(9) 0.0011(9)
O5 0.0450(14) 0.0198(11) 0.0509(15) -0.0132(10) 0.0051(12) -0.0064(10)
C10 0.0249(14) 0.0182(12) 0.0251(13) -0.0061(10) -0.0049(10) -0.0047(10)
C7 0.0213(13) 0.0150(11) 0.0211(12) -0.0062(9) -0.0030(10) -0.0020(10)
C9 0.0226(13) 0.0173(12) 0.0244(13) -0.0033(10) -0.0052(10) -0.0023(10)
C3 0.0182(12) 0.0199(12) 0.0195(12) -0.0061(10) -0.0008(9) -0.0022(10)
C2 0.0222(13) 0.0199(13) 0.0257(13) -0.0066(11) -0.0056(10) 0.0033(10)

loop_
_atom_type_symbol
_atom_type_description
_atom_type_scat_dispersion_real
_atom_type_scat_dispersion_imag
_atom_type_scat_source
C C 0.0033 0.0016 'International Tables Vol C Tables 4.2.6.8 and 6.1.1.4'
H H 0.0000 0.0000 'International Tables Vol C Tables 4.2.6.8 and 6.1.1.4'
N N 0.0061 0.0033 'International Tables Vol C Tables 4.2.6.8 and 6.1.1.4'
O O 0.0106 0.0060 'International Tables Vol C Tables 4.2.6.8 and 6.1.1.4'
Cu Cu 0.3201 1.2651 'International Tables Vol C Tables 4.2.6.8 and 6.1.1.4'

loop_
_geom_angle_atom_site_label_1
_geom_angle_atom_site_label_2
_geom_angle_atom_site_label_3
_geom_angle
_geom_angle_site_symmetry_1
_geom_angle_site_symmetry_3
_geom_angle_publ_flag
O11 Cu1 O10 90.23(9) . . ?
O11 Cu1 N1 172.21(9) . . ?
O10 Cu1 N1 95.94(9) . . ?
O11 Cu1 N2 91.25(9) . . ?
O10 Cu1 N2 168.69(9) . . ?
N1 Cu1 N2 81.78(9) . . ?
O11 Cu1 O7 89.41(9) . . ?
O10 Cu1 O7 78.57(8) . . ?
N1 Cu1 O7 96.46(9) . . ?
N2 Cu1 O7 112.66(8) . . ?
N4 O10 Cu1 108.21(16) . . ?
C1 N1 C5 119.4(2) . . ?
C1 N1 Cu1 125.93(19) . . ?
C5 N1 Cu1 114.69(18) . . ?
C10 N2 C6 119.0(2) . . ?
C10 N2 Cu1 126.27(18) . . ?
C6 N2 Cu1 114.70(18) . . ?
N3 O7 Cu1 123.23(16) . . ?
O5 N3 O6 122.8(3) . . ?
O5 N3 O7 119.0(2) . . ?
O6 N3 O7 118.2(2) . . ?
O9 N4 O8 123.8(3) . . ?
O9 N4 O10 118.7(2) . . ?
O8 N4 O10 117.5(2) . . ?
O3 C12 O4 125.9(3) . . ?
O3 C12 C8 121.2(2) . . ?
O4 C12 C8 112.8(2) . . ?
O1 C11 O2 125.8(3) . . ?
O1 C11 C3 118.5(2) . . ?
O2 C11 C3 115.7(2) . . ?
C9 C8 C7 119.5(2) . . ?
C9 C8 C12 122.2(2) . . ?
C7 C8 C12 118.3(2) . . ?
N2 C6 C7 122.0(2) . . ?
N2 C6 C5 114.3(2) . . ?
C7 C6 C5 123.7(2) . . ?
N1 C1 C2 122.1(2) . . ?
C5 C4 C3 118.3(2) . . ?
N1 C5 C4 121.9(2) . . ?
N1 C5 C6 114.5(2) . . ?
C4 C5 C6 123.6(2) . . ?
N2 C10 C9 122.6(2) . . ?
C6 C7 C8 118.9(2) . . ?
C8 C9 C10 118.0(3) . . ?
C2 C3 C4 119.5(2) . . ?
C2 C3 C11 121.5(2) . . ?
C4 C3 C11 119.0(2) . . ?
C1 C2 C3 118.9(3) . . ?

loop_
_geom_bond_atom_site_label_1
_geom_bond_atom_site_label_2
_geom_bond_distance
_geom_bond_site_symmetry_2
_geom_bond_publ_flag
Cu1 O11 1.983(2) . ?
Cu1 O10 1.984(2) . ?
Cu1 N1 1.985(2) . ?
Cu1 N2 1.986(2) . ?
Cu1 O7 2.231(2) . ?
O10 N4 1.293(3) . ?
O2 C11 1.284(3) . ?
N1 C1 1.344(3) . ?
N1 C5 1.349(3) . ?
N2 C10 1.339(3) . ?
N2 C6 1.351(3) . ?
O9 N4 1.230(3) . ?
O3 C12 1.213(3) . ?
O4 C12 1.314(3) . ?
O7 N3 1.287(3) . ?
N3 O5 1.232(3) . ?
N3 O6 1.235(3) . ?
O1 C11 1.247(3) . ?
O8 N4 1.240(3) . ?
C12 C8 1.502(4) . ?
C11 C3 1.497(4) . ?
C8 C9 1.389(4) . ?
C8 C7 1.394(4) . ?
C6 C7 1.378(4) . ?
C6 C5 1.484(4) . ?
C1 C2 1.376(4) . ?
C4 C5 1.387(4) . ?
C4 C3 1.394(4) . ?
C10 C9 1.391(4) . ?
C3 C2 1.389(4) . ?
